data_7202640
loop_
_publ_author_name
'Hori, Akiko'
'Arii, Tadashi'

_publ_section_title
;
 Cation?? and arene?perfluoroarene interactions between Cu(ii)
 fluorine-substituted ?-diketonate complex and benzenes
;
_journal_issue 3
_journal_name_full CrystEngComm
_journal_page_first 215
_journal_paper_doi 10.1039/b617808a
_journal_volume 9
_journal_year 2007
_chemical_formula_sum 'C48 H20 Cu F20 O4'
_chemical_formula_weight 1104.18
_chemical_name_common Bis(bis(pentafluorobenzoyl)methane)copper(ii)
_chemical_name_systematic
;
Bis[bis(pentafluorobenzoyl)methane]copper(II)
;
_space_group_IT_number 43
_symmetry_cell_setting orthorhombic
_symmetry_space_group_name_Hall 'F 2 -2d'
_symmetry_space_group_name_H-M 'F d d 2'
_atom_sites_solution_hydrogens geom
_atom_sites_solution_primary direct
_atom_sites_solution_secondary difmap
_audit_creation_method SHELXL-97
_cell_angle_alpha 90.00
_cell_angle_beta 90.00
_cell_angle_gamma 90.00
_cell_formula_units_Z 8
_cell_length_a 27.098(4)
_cell_length_b 47.336(8)
_cell_length_c 6.933(7)
_cell_measurement_reflns_used 24
_cell_measurement_temperature 296(2)
_cell_measurement_theta_max 15.0
_cell_measurement_theta_min 14.8
_cell_volume 8893(9)
_computing_structure_refinement 'SHELXL-97 (Sheldrick, 1997)'
_computing_structure_solution 'SHELXS-97 (Sheldrick, 1990)'
_diffrn_ambient_temperature 296(2)
_diffrn_measured_fraction_theta_full 0.999
_diffrn_measured_fraction_theta_max 0.999
_diffrn_measurement_device_type 'Rigaku AFC7R'
_diffrn_measurement_method \w-2\q
_diffrn_radiation_monochromator graphite
_diffrn_radiation_source 'fine-focus sealed tube'
_diffrn_radiation_type MoK\a
_diffrn_radiation_wavelength 0.71069
_diffrn_reflns_av_R_equivalents 0.033
_diffrn_reflns_av_sigmaI/netI 0.0171
_diffrn_reflns_limit_h_max 34
_diffrn_reflns_limit_h_min 0
_diffrn_reflns_limit_k_max 61
_diffrn_reflns_limit_k_min 0
_diffrn_reflns_limit_l_max 9
_diffrn_reflns_limit_l_min -1
_diffrn_reflns_number 3270
_diffrn_reflns_theta_full 27.50
_diffrn_reflns_theta_max 27.50
_diffrn_reflns_theta_min 2.99
_diffrn_standards_decay_% 0.0
_diffrn_standards_interval_count 150
_diffrn_standards_number 3
_exptl_absorpt_coefficient_mu 0.621
_exptl_absorpt_correction_T_max 0.8356
_exptl_absorpt_correction_T_min 0.7674
_exptl_absorpt_correction_type none
_exptl_absorpt_process_details none
_exptl_crystal_colour 'dark green'
_exptl_crystal_density_diffrn 1.649
_exptl_crystal_density_method 'not measured'
_exptl_crystal_description prismatic
_exptl_crystal_F_000 4392
_exptl_crystal_size_max 0.45
_exptl_crystal_size_mid 0.45
_exptl_crystal_size_min 0.30
_refine_diff_density_max 0.167
_refine_diff_density_min -0.363
_refine_diff_density_rms 0.049
_refine_ls_abs_structure_details 'Flack H D (1983), Acta Cryst. A39, 876-881'
_refine_ls_abs_structure_Flack 0.011(16)
_refine_ls_extinction_method none
_refine_ls_goodness_of_fit_ref 1.017
_refine_ls_hydrogen_treatment noref
_refine_ls_matrix_type full
_refine_ls_number_parameters 331
_refine_ls_number_reflns 3174
_refine_ls_number_restraints 1
_refine_ls_restrained_S_all 1.017
_refine_ls_R_factor_all 0.0472
_refine_ls_R_factor_gt 0.0318
_refine_ls_shift/su_max 0.001
_refine_ls_shift/su_mean 0.000
_refine_ls_structure_factor_coef Fsqd
_refine_ls_weighting_details 'calc w=1/[\s^2^(Fo^2^)+(0.0552P)^2^+3.1811P] where P=(Fo^2^+2Fc^2^)/3'
_refine_ls_weighting_scheme calc
_refine_ls_wR_factor_gt 0.0865
_refine_ls_wR_factor_ref 0.0945
_reflns_number_gt 2541
_reflns_number_total 2853
_reflns_threshold_expression >2sigma(I)
_cod_data_source_file b617808a.txt
_cod_data_source_block shelxl
_cod_database_code 7202640

loop_
_symmetry_equiv_pos_as_xyz
'x, y, z'
'-x+1/4, y+1/4, z+1/4'
'x+1/4, -y+1/4, z+1/4'
'-x+1/2, -y, z+1/2'
'x, y+1/2, z+1/2'
'-x+1/4, y+3/4, z+3/4'
'x+1/4, -y+3/4, z+3/4'
'-x+1/2, -y+1/2, z+1'
'x+1/2, y, z+1/2'
'-x+3/4, y+1/4, z+3/4'
'x+3/4, -y+1/4, z+3/4'
'-x+1, -y, z+1'
'x+1/2, y+1/2, z'
'-x+3/4, y+3/4, z+1/4'
'x+3/4, -y+3/4, z+1/4'
'-x+1, -y+1/2, z+1/2'

loop_
_atom_site_label
_atom_site_type_symbol
_atom_site_fract_x
_atom_site_fract_y
_atom_site_fract_z
_atom_site_U_iso_or_equiv
_atom_site_adp_type
_atom_site_occupancy
_atom_site_symmetry_multiplicity
_atom_site_calc_flag
_atom_site_refinement_flags
_atom_site_disorder_assembly
_atom_site_disorder_group
Cu1 Cu 1.0000 0.0000 0.41315(10) 0.05812(15) Uani 1 2 d S . .
F1 F 1.03341(10) 0.08562(5) 0.6725(5) 0.1012(8) Uani 1 1 d . . .
F2 F 1.03751(11) 0.14175(4) 0.6397(6) 0.1109(10) Uani 1 1 d . . .
F3 F 1.07288(9) 0.16544(4) 0.3137(5) 0.1065(10) Uani 1 1 d . . .
F4 F 1.10545(13) 0.13236(5) 0.0242(5) 0.1168(10) Uani 1 1 d . . .
F5 F 1.10520(10) 0.07605(5) 0.0591(5) 0.0969(8) Uani 1 1 d . . .
F6 F 1.13876(12) -0.03333(7) 0.6925(5) 0.1273(11) Uani 1 1 d . . .
F7 F 1.22518(13) -0.06038(7) 0.6923(6) 0.1455(14) Uani 1 1 d . . .
F8 F 1.28648(8) -0.05644(4) 0.3861(7) 0.1218(13) Uani 1 1 d . . .
F9 F 1.25873(10) -0.02599(7) 0.0726(7) 0.1337(15) Uani 1 1 d . . .
F10 F 1.17343(10) 0.00209(6) 0.0749(5) 0.1138(10) Uani 1 1 d . . .
O1 O 1.02048(7) 0.03850(4) 0.4076(5) 0.0651(6) Uani 1 1 d . . .
O2 O 1.06684(7) -0.01384(4) 0.4091(5) 0.0653(6) Uani 1 1 d . . .
C1 C 1.05176(12) 0.09636(7) 0.5104(7) 0.0686(9) Uani 1 1 d . . .
C2 C 1.05380(13) 0.12541(7) 0.4957(8) 0.0728(10) Uani 1 1 d . . .
C3 C 1.07152(13) 0.13725(7) 0.3317(8) 0.0748(11) Uani 1 1 d . . .
C4 C 1.08836(13) 0.12068(7) 0.1865(7) 0.0750(10) Uani 1 1 d . . .
C5 C 1.08740(11) 0.09162(7) 0.2058(6) 0.0690(10) Uani 1 1 d . . .
C6 C 1.06883(10) 0.07887(6) 0.3664(6) 0.0591(8) Uani 1 1 d . . .
C7 C 1.06410(9) 0.04723(6) 0.3834(6) 0.0582(8) Uani 1 1 d . . .
C8 C 1.10632(10) 0.03054(6) 0.3730(7) 0.0699(11) Uani 1 1 d . . .
H8 H 1.1367 0.0393 0.3557 0.084 Uiso 1 1 calc R . .
C9 C 1.10487(10) 0.00136(6) 0.3875(7) 0.0603(9) Uani 1 1 d . . .
C10 C 1.15332(10) -0.01459(5) 0.3842(7) 0.0637(9) Uani 1 1 d . . .
C11 C 1.16733(14) -0.03104(8) 0.5370(8) 0.0820(11) Uani 1 1 d . . .
C12 C 1.21262(17) -0.04496(9) 0.5390(9) 0.0917(14) Uani 1 1 d . . .
C13 C 1.24290(13) -0.04301(7) 0.3870(10) 0.0894(15) Uani 1 1 d . . .
C14 C 1.22977(13) -0.02749(7) 0.2285(9) 0.0862(15) Uani 1 1 d . . .
C15 C 1.18474(12) -0.01333(7) 0.2297(8) 0.0758(11) Uani 1 1 d . . .
C16 C 1.04779(19) 0.00803(13) -0.0891(12) 0.1150(16) Uani 1 1 d . . .
H16 H 1.0808 0.0135 -0.0881 0.138 Uiso 1 1 calc R . .
C17 C 1.0127(2) 0.02723(10) -0.0920(13) 0.119(2) Uani 1 1 d . . .
H17 H 1.0212 0.0462 -0.0970 0.143 Uiso 1 1 calc R . .
C18 C 0.9644(2) 0.01988(12) -0.0877(17) 0.138(3) Uani 1 1 d . . .
H18 H 0.9400 0.0337 -0.0839 0.166 Uiso 1 1 calc R . .
C19 C 1.17847(16) 0.11687(12) 0.6413(11) 0.1067(17) Uani 1 1 d . . .
H19 H 1.1686 0.1065 0.7487 0.128 Uiso 1 1 calc R . .
C20 C 1.17645(17) 0.14592(12) 0.6422(11) 0.1080(16) Uani 1 1 d . . .
H20 H 1.1659 0.1553 0.7526 0.130 Uiso 1 1 calc R . .
C21 C 1.18947(17) 0.16092(10) 0.4859(13) 0.111(2) Uani 1 1 d . . .
H21 H 1.1873 0.1805 0.4880 0.134 Uiso 1 1 calc R . .
C22 C 1.20576(18) 0.14758(13) 0.3256(11) 0.1113(18) Uani 1 1 d . . .
H22 H 1.2151 0.1579 0.2176 0.134 Uiso 1 1 calc R . .
C23 C 1.20847(18) 0.11866(13) 0.3234(12) 0.1121(19) Uani 1 1 d . . .
H23 H 1.2195 0.1093 0.2136 0.135 Uiso 1 1 calc R . .
C24 C 1.19500(17) 0.10371(10) 0.4820(13) 0.110(2) Uani 1 1 d . . .
H24 H 1.1972 0.0841 0.4804 0.132 Uiso 1 1 calc R . .

loop_
_atom_site_aniso_label
_atom_site_aniso_U_11
_atom_site_aniso_U_22
_atom_site_aniso_U_33
_atom_site_aniso_U_23
_atom_site_aniso_U_13
_atom_site_aniso_U_12
Cu1 0.0450(2) 0.0536(2) 0.0757(3) 0.000 0.000 -0.0107(2)
F1 0.1263(19) 0.0799(13) 0.0973(18) -0.0073(16) 0.028(2) -0.0064(12)
F2 0.1272(19) 0.0718(12) 0.134(3) -0.0333(18) 0.015(2) 0.0123(12)
F3 0.1081(16) 0.0498(9) 0.161(3) 0.0110(14) -0.0125(19) 0.0064(10)
F4 0.140(2) 0.0871(15) 0.123(2) 0.0324(19) 0.020(2) -0.0073(15)
F5 0.1108(17) 0.0804(13) 0.0994(19) -0.0066(14) 0.0284(16) -0.0064(12)
F6 0.132(2) 0.146(2) 0.104(2) 0.028(2) 0.021(2) 0.0556(19)
F7 0.157(3) 0.141(2) 0.139(3) 0.020(3) -0.024(3) 0.071(2)
F8 0.0719(12) 0.0839(13) 0.210(4) -0.025(2) -0.014(2) 0.0274(10)
F9 0.0900(16) 0.1102(19) 0.201(4) 0.024(2) 0.067(2) 0.0158(14)
F10 0.0900(16) 0.122(2) 0.129(3) 0.042(2) 0.0334(18) 0.0196(14)
O1 0.0481(9) 0.0533(9) 0.0939(17) -0.0032(14) 0.0029(14) -0.0074(8)
O2 0.0515(10) 0.0553(10) 0.0891(16) 0.0011(14) -0.0003(14) -0.0095(8)
C1 0.0571(16) 0.0607(16) 0.088(3) -0.008(2) 0.0022(19) -0.0056(13)
C2 0.0600(18) 0.0581(16) 0.100(3) -0.014(2) -0.007(2) 0.0041(14)
C3 0.0597(17) 0.0516(15) 0.113(3) 0.001(2) -0.007(2) 0.0022(13)
C4 0.0627(17) 0.0662(17) 0.096(3) 0.016(2) -0.001(2) -0.0065(14)
C5 0.0532(15) 0.0638(16) 0.090(3) 0.0004(19) 0.0008(18) -0.0018(13)
C6 0.0418(12) 0.0530(14) 0.083(2) -0.0002(16) -0.0016(14) -0.0057(11)
C7 0.0480(12) 0.0515(13) 0.075(2) -0.0027(16) 0.0002(16) -0.0097(10)
C8 0.0468(13) 0.0533(13) 0.110(3) -0.0048(19) 0.0003(19) -0.0102(11)
C9 0.0481(11) 0.0560(13) 0.077(3) -0.0013(17) -0.0027(17) -0.0050(11)
C10 0.0499(13) 0.0468(14) 0.094(3) -0.0051(17) -0.0017(19) -0.0060(11)
C11 0.075(2) 0.074(2) 0.098(3) 0.001(2) 0.002(2) 0.0086(17)
C12 0.089(3) 0.073(2) 0.114(4) -0.003(3) -0.019(3) 0.028(2)
C13 0.0628(18) 0.0506(16) 0.155(5) -0.016(3) -0.011(3) 0.0063(13)
C14 0.0571(17) 0.0556(16) 0.146(5) -0.007(2) 0.024(3) -0.0057(14)
C15 0.0598(17) 0.0548(15) 0.113(3) 0.006(2) 0.009(2) -0.0049(13)
C16 0.088(3) 0.157(5) 0.100(3) 0.020(6) 0.008(4) -0.021(3)
C17 0.144(5) 0.081(2) 0.134(5) 0.016(4) -0.026(6) -0.022(3)
C18 0.140(5) 0.104(3) 0.171(7) -0.011(5) -0.046(6) 0.037(3)
C19 0.070(2) 0.118(4) 0.132(5) 0.020(4) -0.002(4) -0.001(2)
C20 0.077(2) 0.130(4) 0.118(4) -0.011(4) 0.000(3) -0.003(3)
C21 0.070(3) 0.088(3) 0.175(7) -0.005(4) -0.009(4) -0.015(2)
C22 0.075(3) 0.126(4) 0.133(5) 0.009(4) 0.008(3) -0.016(3)
C23 0.070(2) 0.122(4) 0.144(6) -0.030(4) -0.003(3) 0.006(3)
C24 0.065(2) 0.088(3) 0.176(7) -0.003(4) -0.028(3) 0.004(2)

loop_
_atom_type_symbol
_atom_type_description
_atom_type_scat_dispersion_real
_atom_type_scat_dispersion_imag
_atom_type_scat_source
C C 0.0033 0.0016 'International Tables Vol C Tables 4.2.6.8 and 6.1.1.4'
H H 0.0000 0.0000 'International Tables Vol C Tables 4.2.6.8 and 6.1.1.4'
Cu Cu 0.3201 1.2651 'International Tables Vol C Tables 4.2.6.8 and 6.1.1.4'
F F 0.0171 0.0103 'International Tables Vol C Tables 4.2.6.8 and 6.1.1.4'
O O 0.0106 0.0060 'International Tables Vol C Tables 4.2.6.8 and 6.1.1.4'

loop_
_geom_angle_atom_site_label_1
_geom_angle_atom_site_label_2
_geom_angle_atom_site_label_3
_geom_angle
_geom_angle_site_symmetry_1
_geom_angle_site_symmetry_3
_geom_angle_publ_flag
O1 Cu1 O1 177.7(2) 12_654 . ?
O1 Cu1 O2 92.93(8) 12_654 12_654 ?
O1 Cu1 O2 87.03(8) . 12_654 ?
O1 Cu1 O2 87.03(8) 12_654 . ?
O1 Cu1 O2 92.93(8) . . ?
O2 Cu1 O2 178.31(19) 12_654 . ?
C7 O1 Cu1 126.03(18) . . ?
C9 O2 Cu1 125.01(19) . . ?
F1 C1 C6 120.5(3) . . ?
F1 C1 C2 117.3(4) . . ?
C6 C1 C2 122.1(4) . . ?
F2 C2 C3 120.3(3) . . ?
F2 C2 C1 120.5(4) . . ?
C3 C2 C1 119.2(4) . . ?
F3 C3 C2 120.0(4) . . ?
F3 C3 C4 119.8(4) . . ?
C2 C3 C4 120.2(3) . . ?
F4 C4 C3 120.2(3) . . ?
F4 C4 C5 120.0(4) . . ?
C3 C4 C5 119.8(4) . . ?
F5 C5 C6 120.5(3) . . ?
F5 C5 C4 117.7(4) . . ?
C6 C5 C4 121.8(4) . . ?
C5 C6 C1 116.7(3) . . ?
C5 C6 C7 122.4(3) . . ?
C1 C6 C7 120.8(3) . . ?
O1 C7 C8 126.2(2) . . ?
O1 C7 C6 114.5(2) . . ?
C8 C7 C6 119.3(2) . . ?
C9 C8 C7 122.6(2) . . ?
C9 C8 H8 118.7 . . ?
C7 C8 H8 118.7 . . ?
O2 C9 C8 126.8(3) . . ?
O2 C9 C10 115.1(2) . . ?
C8 C9 C10 118.1(2) . . ?
C11 C10 C15 117.3(3) . . ?
C11 C10 C9 120.8(4) . . ?
C15 C10 C9 121.9(4) . . ?
F6 C11 C10 120.8(3) . . ?
F6 C11 C12 117.7(4) . . ?
C10 C11 C12 121.4(5) . . ?
F7 C12 C13 120.6(4) . . ?
F7 C12 C11 119.4(5) . . ?
C13 C12 C11 120.0(5) . . ?
C12 C13 F8 120.7(5) . . ?
C12 C13 C14 120.6(4) . . ?
F8 C13 C14 118.7(5) . . ?
F9 C14 C13 121.7(4) . . ?
F9 C14 C15 119.6(5) . . ?
C13 C14 C15 118.8(5) . . ?
F10 C15 C10 120.7(3) . . ?
F10 C15 C14 117.4(4) . . ?
C10 C15 C14 121.9(4) . . ?
C17 C16 C18 119.6(5) . 12_654 ?
C17 C16 H16 120.2 . . ?
C18 C16 H16 120.2 12_654 . ?
C16 C17 C18 121.4(5) . . ?
C16 C17 H17 119.3 . . ?
C18 C17 H17 119.3 . . ?
C17 C18 C16 118.9(5) . 12_654 ?
C17 C18 H18 120.5 . . ?
C16 C18 H18 120.5 12_654 . ?
C24 C19 C20 118.7(7) . . ?
C24 C19 H19 120.7 . . ?
C20 C19 H19 120.7 . . ?
C21 C20 C19 121.0(6) . . ?
C21 C20 H20 119.5 . . ?
C19 C20 H20 119.5 . . ?
C20 C21 C22 120.1(5) . . ?
C20 C21 H21 119.9 . . ?
C22 C21 H21 119.9 . . ?
C21 C22 C23 119.5(7) . . ?
C21 C22 H22 120.2 . . ?
C23 C22 H22 120.2 . . ?
C24 C23 C22 119.8(7) . . ?
C24 C23 H23 120.1 . . ?
C22 C23 H23 120.1 . . ?
C19 C24 C23 120.9(5) . . ?
C19 C24 H24 119.6 . . ?
C23 C24 H24 119.6 . . ?

loop_
_geom_bond_atom_site_label_1
_geom_bond_atom_site_label_2
_geom_bond_distance
_geom_bond_site_symmetry_2
_geom_bond_publ_flag
Cu1 O1 1.9055(18) 12_654 ?
Cu1 O1 1.9055(18) . ?
Cu1 O2 1.926(2) 12_654 ?
Cu1 O2 1.926(2) . ?
F1 C1 1.330(5) . ?
F2 C2 1.338(5) . ?
F3 C3 1.341(4) . ?
F4 C4 1.336(6) . ?
F5 C5 1.346(5) . ?
F6 C11 1.332(6) . ?
F7 C12 1.334(6) . ?
F8 C13 1.341(4) . ?
F9 C14 1.338(6) . ?
F10 C15 1.333(5) . ?
O1 C7 1.263(3) . ?
O2 C9 1.266(3) . ?
C1 C6 1.377(5) . ?
C1 C2 1.380(5) . ?
C2 C3 1.355(6) . ?
C3 C4 1.355(6) . ?
C4 C5 1.382(5) . ?
C5 C6 1.363(5) . ?
C6 C7 1.508(4) . ?
C7 C8 1.392(4) . ?
C8 C9 1.385(4) . ?
C8 H8 0.9300 . ?
C9 C10 1.515(4) . ?
C10 C11 1.369(6) . ?
C10 C15 1.369(6) . ?
C11 C12 1.393(5) . ?
C12 C13 1.339(8) . ?
C13 C14 1.369(8) . ?
C14 C15 1.392(5) . ?
C16 C17 1.316(7) . ?
C16 C18 1.362(8) 12_654 ?
C16 H16 0.9300 . ?
C17 C18 1.354(8) . ?
C17 H17 0.9300 . ?
C18 C16 1.362(8) 12_654 ?
C18 H18 0.9300 . ?
C19 C24 1.345(9) . ?
C19 C20 1.376(7) . ?
C19 H19 0.9300 . ?
C20 C21 1.342(9) . ?
C20 H20 0.9300 . ?
C21 C22 1.353(10) . ?
C21 H21 0.9300 . ?
C22 C23 1.371(7) . ?
C22 H22 0.9300 . ?
C23 C24 1.357(10) . ?
C23 H23 0.9300 . ?
C24 H24 0.9300 . ?

loop_
_geom_torsion_atom_site_label_1
_geom_torsion_atom_site_label_2
_geom_torsion_atom_site_label_3
_geom_torsion_atom_site_label_4
_geom_torsion
_geom_torsion_site_symmetry_1
_geom_torsion_site_symmetry_2
_geom_torsion_site_symmetry_3
_geom_torsion_site_symmetry_4
_geom_torsion_publ_flag
O1 Cu1 O1 C7 -81.4(3) 12_654 . . . ?
O2 Cu1 O1 C7 -170.6(3) 12_654 . . . ?
O2 Cu1 O1 C7 7.7(3) . . . . ?
O1 Cu1 O2 C9 171.2(4) 12_654 . . . ?
O1 Cu1 O2 C9 -6.5(4) . . . . ?
O2 Cu1 O2 C9 82.3(4) 12_654 . . . ?
F1 C1 C2 F2 -0.4(5) . . . . ?
C6 C1 C2 F2 -179.0(3) . . . . ?
F1 C1 C2 C3 -179.0(3) . . . . ?
C6 C1 C2 C3 2.4(6) . . . . ?
F2 C2 C3 F3 0.2(5) . . . . ?
C1 C2 C3 F3 178.7(3) . . . . ?
F2 C2 C3 C4 179.5(3) . . . . ?
C1 C2 C3 C4 -1.9(6) . . . . ?
F3 C3 C4 F4 -1.2(6) . . . . ?
C2 C3 C4 F4 179.5(3) . . . . ?
F3 C3 C4 C5 179.4(3) . . . . ?
C2 C3 C4 C5 0.1(6) . . . . ?
F4 C4 C5 F5 1.6(5) . . . . ?
C3 C4 C5 F5 -179.0(3) . . . . ?
F4 C4 C5 C6 -177.9(3) . . . . ?
C3 C4 C5 C6 1.5(5) . . . . ?
F5 C5 C6 C1 179.5(3) . . . . ?
C4 C5 C6 C1 -1.1(5) . . . . ?
F5 C5 C6 C7 -4.1(5) . . . . ?
C4 C5 C6 C7 175.4(3) . . . . ?
F1 C1 C6 C5 -179.5(3) . . . . ?
C2 C1 C6 C5 -0.9(5) . . . . ?
F1 C1 C6 C7 4.0(5) . . . . ?
C2 C1 C6 C7 -177.4(3) . . . . ?
Cu1 O1 C7 C8 -6.0(6) . . . . ?
Cu1 O1 C7 C6 174.4(3) . . . . ?
C5 C6 C7 O1 -119.4(4) . . . . ?
C1 C6 C7 O1 57.0(5) . . . . ?
C5 C6 C7 C8 61.0(5) . . . . ?
C1 C6 C7 C8 -122.7(4) . . . . ?
O1 C7 C8 C9 0.4(7) . . . . ?
C6 C7 C8 C9 180.0(4) . . . . ?
Cu1 O2 C9 C8 3.6(7) . . . . ?
Cu1 O2 C9 C10 -178.5(3) . . . . ?
C7 C8 C9 O2 0.8(8) . . . . ?
C7 C8 C9 C10 -177.0(4) . . . . ?
O2 C9 C10 C11 -58.5(5) . . . . ?
C8 C9 C10 C11 119.6(4) . . . . ?
O2 C9 C10 C15 121.3(4) . . . . ?
C8 C9 C10 C15 -60.6(5) . . . . ?
C15 C10 C11 F6 180.0(4) . . . . ?
C9 C10 C11 F6 -0.2(6) . . . . ?
C15 C10 C11 C12 2.7(6) . . . . ?
C9 C10 C11 C12 -177.5(4) . . . . ?
F6 C11 C12 F7 1.4(7) . . . . ?
C10 C11 C12 F7 178.8(4) . . . . ?
F6 C11 C12 C13 -179.2(4) . . . . ?
C10 C11 C12 C13 -1.8(7) . . . . ?
F7 C12 C13 F8 -0.2(7) . . . . ?
C11 C12 C13 F8 -179.6(4) . . . . ?
F7 C12 C13 C14 179.2(4) . . . . ?
C11 C12 C13 C14 -0.2(7) . . . . ?
C12 C13 C14 F9 -177.8(4) . . . . ?
F8 C13 C14 F9 1.6(6) . . . . ?
C12 C13 C14 C15 1.2(6) . . . . ?
F8 C13 C14 C15 -179.4(3) . . . . ?
C11 C10 C15 F10 179.5(3) . . . . ?
C9 C10 C15 F10 -0.3(5) . . . . ?
C11 C10 C15 C14 -1.7(5) . . . . ?
C9 C10 C15 C14 178.5(3) . . . . ?
F9 C14 C15 F10 -2.3(6) . . . . ?
C13 C14 C15 F10 178.7(3) . . . . ?
F9 C14 C15 C10 178.8(4) . . . . ?
C13 C14 C15 C10 -0.2(6) . . . . ?
C18 C16 C17 C18 2.0(12) 12_654 . . . ?
C16 C17 C18 C16 -2.9(15) . . . 12_654 ?
C24 C19 C20 C21 1.7(7) . . . . ?
C19 C20 C21 C22 -1.3(8) . . . . ?
C20 C21 C22 C23 0.6(8) . . . . ?
C21 C22 C23 C24 -0.3(8) . . . . ?
C20 C19 C24 C23 -1.4(7) . . . . ?
C22 C23 C24 C19 0.7(8) . . . . ?
